data_8104301
loop_
_publ_author_name
'Bradley, A.J.'

_publ_section_title
;
 The crystal structure of gallium
;
_journal_name_full
;
Zeitschrift fuer Kristallographie, Kristallgeometrie, Kristallphysik, 
Kristallchemie (-144,1977)
;
_journal_page_first 302
_journal_page_last 316
_journal_volume 91
_journal_year 1935
_chemical_formula_sum Ga
_space_group_IT_number 64
_symmetry_space_group_name_Hall '-C 2ac 2'
_symmetry_space_group_name_H-M 'C m c a'
_cell_angle_alpha 90
_cell_angle_beta 90
_cell_angle_gamma 90
_cell_formula_units_Z 8
_cell_length_a 4.5167
_cell_length_b 7.6448
_cell_length_c 4.5107
_cell_volume 155.751
_citation_journal_id_ASTM ZEKGAX
_cod_data_source_file Bradley_ZEKGAX_1935_348.cif
_cod_data_source_block Ga1
_cod_original_cell_volume 155.7512
_cod_original_formula_sum Ga1
_cod_database_code 8104301

loop_
_symmetry_equiv_pos_as_xyz
x,y,z
-x+1/2,-y,z+1/2
x,-y,-z
-x+1/2,y,-z+1/2
-x,-y,-z
x-1/2,y,-z-1/2
-x,y,z
x-1/2,-y,z-1/2
x+1/2,y+1/2,z
-x+1,-y+1/2,z+1/2
x+1/2,-y+1/2,-z
-x+1,y+1/2,-z+1/2
-x+1/2,-y+1/2,-z
x,y+1/2,-z-1/2
-x+1/2,y+1/2,z
x,-y+1/2,z-1/2

loop_
_atom_site_label
_atom_site_type_symbol
_atom_site_fract_x
_atom_site_fract_y
_atom_site_fract_z
_atom_site_occupancy
_atom_site_U_iso_or_equiv
Ga1 Ga 0 0.1525 0.0785 1 0.0
